data_4065400
loop_
_publ_author_name
'Ren, Shikuo'
'Xie, Zuowei'

_publ_section_title
;
 Reaction of a Zirconocene--Carboryne Complex with Pyridines: Ligand C--H
 Activation
;
_journal_issue 21
_journal_name_full Organometallics
_journal_page_first 5953
_journal_paper_doi 10.1021/om200772q
_journal_volume 30
_journal_year 2011
_chemical_formula_sum 'C17 H25 B10 N Zr'
_chemical_formula_weight 442.70
_chemical_name_systematic
;

 ?

;
_space_group_IT_number 61
_symmetry_cell_setting orthorhombic
_symmetry_space_group_name_Hall '-P 2ac 2ab'
_symmetry_space_group_name_H-M 'P b c a'
_atom_sites_solution_hydrogens geom
_atom_sites_solution_primary direct
_atom_sites_solution_secondary difmap
_audit_creation_method SHELXL-97
_cell_angle_alpha 90.00
_cell_angle_beta 90.00
_cell_angle_gamma 90.00
_cell_formula_units_Z 8
_cell_length_a 14.383(3)
_cell_length_b 14.605(3)
_cell_length_c 20.451(4)
_cell_measurement_reflns_used 950
_cell_measurement_temperature 293(2)
_cell_measurement_theta_max 27.25
_cell_measurement_theta_min 2.81
_cell_volume 4296.0(15)
_computing_cell_refinement 'Bruker SMART'
_computing_data_collection 'Bruker SMART'
_computing_data_reduction 'Bruker SAINT'
_computing_molecular_graphics 'Bruker SHELXTL'
_computing_publication_material 'Bruker SHELXTL'
_computing_structure_refinement 'SHELXL-97 (Sheldrick, 1997)'
_computing_structure_solution 'SHELXS-97 (Sheldrick, 1990)'
_diffrn_ambient_temperature 293(2)
_diffrn_measured_fraction_theta_full 0.998
_diffrn_measured_fraction_theta_max 0.998
_diffrn_measurement_device_type 'CCD area detector'
_diffrn_measurement_method 'phi and omega scans'
_diffrn_radiation_monochromator graphite
_diffrn_radiation_source 'fine-focus sealed tube'
_diffrn_radiation_type MoK\a
_diffrn_radiation_wavelength 0.71073
_diffrn_reflns_av_R_equivalents 0.0617
_diffrn_reflns_av_sigmaI/netI 0.0471
_diffrn_reflns_limit_h_max 14
_diffrn_reflns_limit_h_min -19
_diffrn_reflns_limit_k_max 19
_diffrn_reflns_limit_k_min -19
_diffrn_reflns_limit_l_max 26
_diffrn_reflns_limit_l_min -27
_diffrn_reflns_number 27810
_diffrn_reflns_theta_full 28.06
_diffrn_reflns_theta_max 28.06
_diffrn_reflns_theta_min 1.99
_exptl_absorpt_coefficient_mu 0.515
_exptl_absorpt_correction_T_max 1.0000
_exptl_absorpt_correction_T_min 0.635709
_exptl_absorpt_correction_type multi-scan
_exptl_crystal_colour colourless
_exptl_crystal_density_diffrn 1.369
_exptl_crystal_density_meas 0
_exptl_crystal_density_method 'not measured'
_exptl_crystal_description block
_exptl_crystal_F_000 1792
_exptl_crystal_size_max 0.40
_exptl_crystal_size_mid 0.30
_exptl_crystal_size_min 0.30
_refine_diff_density_max 0.589
_refine_diff_density_min -0.515
_refine_diff_density_rms 0.081
_refine_ls_extinction_method none
_refine_ls_goodness_of_fit_ref 1.036
_refine_ls_hydrogen_treatment riding
_refine_ls_matrix_type full
_refine_ls_number_parameters 262
_refine_ls_number_reflns 5205
_refine_ls_number_restraints 0
_refine_ls_restrained_S_all 1.036
_refine_ls_R_factor_all 0.0996
_refine_ls_R_factor_gt 0.0405
_refine_ls_shift/su_max 0.001
_refine_ls_shift/su_mean 0.000
_refine_ls_structure_factor_coef Fsqd
_refine_ls_weighting_details 'calc w=1/[\s^2^(Fo^2^)+(0.0432P)^2^+8.5461P] where P=(Fo^2^+2Fc^2^)/3'
_refine_ls_weighting_scheme calc
_refine_ls_wR_factor_gt 0.0968
_refine_ls_wR_factor_ref 0.1342
_reflns_number_gt 2737
_reflns_number_total 5205
_reflns_threshold_expression >2sigma(I)
_cod_data_source_file om200772q_si_001.cif
_cod_data_source_block 2
_cod_depositor_comments
;
The following automatic conversions were performed:

'_symmetry_cell_setting' value 'Orthorhombic' changed to
'orthorhombic' according to
/home/saulius/struct/CIF-dictionaries/cif_core.dic dictionary named
'cif_core.dic' version 2.4.1 from
2010-06-29.

'_exptl_absorpt_correction_type' value 'MULTI-SCAN'
changed to 'multi-scan' according to
/home/saulius/struct/CIF-dictionaries/cif_core.dic dictionary named
'cif_core.dic' version 2.4.1 from 2010-06-29.

Automatic conversion script
Id: cif_fix_values 1715 2011-07-08 13:25:40Z adriana 
;
_cod_original_cell_volume 4295.9(13)
_cod_original_sg_symbol_H-M Pbca
_cod_database_code 4065400

loop_
_symmetry_equiv_pos_as_xyz
'x, y, z'
'-x+1/2, -y, z+1/2'
'-x, y+1/2, -z+1/2'
'x+1/2, -y+1/2, -z'
'-x, -y, -z'
'x-1/2, y, -z-1/2'
'x, -y-1/2, z-1/2'
'-x-1/2, y-1/2, z'

loop_
_atom_site_label
_atom_site_type_symbol
_atom_site_fract_x
_atom_site_fract_y
_atom_site_fract_z
_atom_site_U_iso_or_equiv
_atom_site_adp_type
_atom_site_occupancy
_atom_site_symmetry_multiplicity
_atom_site_calc_flag
_atom_site_refinement_flags
Zr1 Zr 0.24879(3) 0.63004(2) 0.335483(15) 0.02609(11) Uani 1 1 d .
N1 N 0.3531(2) 0.5300(2) 0.37862(17) 0.0404(8) Uani 1 1 d .
C1 C 0.1988(3) 0.6470(3) 0.45253(18) 0.0347(9) Uani 1 1 d .
C2 C 0.2800(4) 0.6562(5) 0.5134(3) 0.0761(17) Uani 1 1 d .
H2 H 0.3550 0.6596 0.5030 0.091 Uiso 1 1 calc R
C11 C 0.3587(3) 0.5289(3) 0.3139(2) 0.0388(10) Uani 1 1 d .
C12 C 0.4255(3) 0.4749(3) 0.2828(3) 0.0561(13) Uani 1 1 d .
H12A H 0.4293 0.4729 0.2374 0.067 Uiso 1 1 calc R
C13 C 0.4853(3) 0.4250(4) 0.3208(3) 0.0698(17) Uani 1 1 d .
H13A H 0.5306 0.3886 0.3014 0.084 Uiso 1 1 calc R
C14 C 0.4781(3) 0.4288(4) 0.3882(3) 0.0674(16) Uani 1 1 d .
H14A H 0.5191 0.3955 0.4141 0.081 Uiso 1 1 calc R
C15 C 0.4113(3) 0.4812(3) 0.4165(3) 0.0562(13) Uani 1 1 d .
H15A H 0.4058 0.4833 0.4618 0.067 Uiso 1 1 calc R
C16 C 0.3966(3) 0.7255(3) 0.3231(2) 0.0501(12) Uani 1 1 d .
H16A H 0.4602 0.7037 0.3309 0.060 Uiso 1 1 calc R
C17 C 0.3512(4) 0.7269(3) 0.2626(2) 0.0524(12) Uani 1 1 d .
H17A H 0.3781 0.7076 0.2208 0.063 Uiso 1 1 calc R
C18 C 0.2682(3) 0.7745(3) 0.2704(2) 0.0509(12) Uani 1 1 d .
H18A H 0.2273 0.7948 0.2349 0.061 Uiso 1 1 calc R
C19 C 0.2593(3) 0.7990(3) 0.3363(2) 0.0449(10) Uani 1 1 d .
H19A H 0.2128 0.8410 0.3544 0.054 Uiso 1 1 calc R
C20 C 0.3407(3) 0.7687(3) 0.3685(2) 0.0439(11) Uani 1 1 d .
H20A H 0.3587 0.7845 0.4133 0.053 Uiso 1 1 calc R
C21 C 0.1232(3) 0.5111(3) 0.3219(2) 0.0433(11) Uani 1 1 d .
H21A H 0.1136 0.4578 0.3503 0.052 Uiso 1 1 calc R
C22 C 0.1727(3) 0.5112(3) 0.2630(2) 0.0480(11) Uani 1 1 d .
H22A H 0.2038 0.4583 0.2433 0.058 Uiso 1 1 calc R
C23 C 0.1595(3) 0.5963(3) 0.2332(2) 0.0483(11) Uani 1 1 d .
H23A H 0.1789 0.6125 0.1887 0.058 Uiso 1 1 calc R
C24 C 0.0983(3) 0.6472(3) 0.2727(2) 0.0461(11) Uani 1 1 d .
H24A H 0.0688 0.7053 0.2606 0.055 Uiso 1 1 calc R
C25 C 0.0766(3) 0.5947(3) 0.3270(2) 0.0452(11) Uani 1 1 d .
H25A H 0.0296 0.6100 0.3599 0.054 Uiso 1 1 calc R
B3 B 0.2028(4) 0.7484(4) 0.4966(3) 0.0547(14) Uani 1 1 d .
H3 H 0.2275 0.8131 0.4752 0.066 Uiso 1 1 calc R
B4 B 0.0959(4) 0.7008(4) 0.4752(3) 0.0515(14) Uani 1 1 d .
H4 H 0.0498 0.7329 0.4390 0.062 Uiso 1 1 calc R
B5 B 0.1092(3) 0.5856(3) 0.4840(2) 0.0344(10) Uani 1 1 d .
H5 H 0.0691 0.5399 0.4519 0.041 Uiso 1 1 calc R
B6 B 0.2176(3) 0.5560(4) 0.5040(2) 0.0446(12) Uani 1 1 d .
H6 H 0.2509 0.4928 0.4864 0.054 Uiso 1 1 calc R
B7 B 0.2257(6) 0.7203(6) 0.5787(3) 0.080(2) Uani 1 1 d .
H7 H 0.2656 0.7662 0.6109 0.096 Uiso 1 1 calc R
B8 B 0.1110(5) 0.7466(5) 0.5543(3) 0.0711(19) Uani 1 1 d .
H8 H 0.0752 0.8093 0.5702 0.085 Uiso 1 1 calc R
B9 B 0.0520(5) 0.6422(5) 0.5445(3) 0.0652(17) Uani 1 1 d .
H9 H -0.0231 0.6358 0.5538 0.078 Uiso 1 1 calc R
B10 B 0.1283(4) 0.5519(5) 0.5629(3) 0.0625(17) Uani 1 1 d .
H10 H 0.1039 0.4871 0.5843 0.075 Uiso 1 1 calc R
B11 B 0.2366(5) 0.5994(6) 0.5841(3) 0.076(2) Uani 1 1 d .
H11 H 0.2831 0.5665 0.6197 0.091 Uiso 1 1 calc R
B12 B 0.1320(5) 0.6553(6) 0.6083(3) 0.077(2) Uani 1 1 d .
H12 H 0.1101 0.6587 0.6598 0.092 Uiso 1 1 calc R

loop_
_atom_site_aniso_label
_atom_site_aniso_U_11
_atom_site_aniso_U_22
_atom_site_aniso_U_33
_atom_site_aniso_U_23
_atom_site_aniso_U_13
_atom_site_aniso_U_12
Zr1 0.02698(18) 0.02758(18) 0.02370(17) 0.00160(13) -0.00199(16) -0.00150(17)
N1 0.0349(19) 0.045(2) 0.041(2) 0.0035(16) -0.0009(16) 0.0061(16)
C1 0.039(2) 0.036(2) 0.029(2) -0.0028(16) 0.0027(17) -0.0010(18)
C2 0.072(4) 0.111(5) 0.046(3) 0.008(3) -0.010(3) -0.015(4)
C11 0.034(2) 0.038(2) 0.044(2) 0.0009(19) 0.0077(19) -0.0048(18)
C12 0.053(3) 0.046(3) 0.069(3) -0.006(2) 0.028(3) -0.001(2)
C13 0.039(3) 0.046(3) 0.124(5) 0.000(3) 0.029(3) 0.007(2)
C14 0.034(3) 0.054(3) 0.114(5) 0.022(3) -0.001(3) 0.011(2)
C15 0.040(3) 0.063(3) 0.065(3) 0.016(3) -0.007(2) 0.006(2)
C16 0.038(2) 0.052(3) 0.060(3) 0.008(2) 0.001(2) -0.014(2)
C17 0.064(3) 0.053(3) 0.041(3) 0.004(2) 0.014(2) -0.019(3)
C18 0.062(3) 0.042(2) 0.049(3) 0.019(2) -0.013(2) -0.012(2)
C19 0.052(3) 0.0258(18) 0.057(3) 0.0034(18) 0.004(2) -0.003(2)
C20 0.051(3) 0.038(2) 0.043(2) -0.0011(19) -0.003(2) -0.020(2)
C21 0.045(3) 0.041(2) 0.044(3) 0.0000(19) -0.010(2) -0.012(2)
C22 0.055(3) 0.046(3) 0.043(3) -0.015(2) -0.009(2) -0.007(2)
C23 0.054(3) 0.058(3) 0.032(2) 0.002(2) -0.014(2) -0.014(2)
C24 0.041(2) 0.046(3) 0.052(3) 0.008(2) -0.023(2) -0.002(2)
C25 0.030(2) 0.057(3) 0.049(3) -0.004(2) -0.0084(19) -0.005(2)
B3 0.074(4) 0.050(3) 0.040(3) -0.010(2) 0.008(3) -0.010(3)
B4 0.050(3) 0.052(3) 0.053(3) -0.004(3) 0.013(3) 0.007(3)
B5 0.033(2) 0.040(2) 0.031(2) 0.0026(19) 0.0086(19) 0.000(2)
B6 0.037(3) 0.058(3) 0.039(3) 0.015(2) 0.003(2) 0.002(2)
B7 0.105(6) 0.102(6) 0.032(3) -0.015(3) 0.008(3) -0.026(5)
B8 0.089(5) 0.071(4) 0.053(4) -0.021(3) 0.025(3) -0.003(4)
B9 0.064(4) 0.075(4) 0.057(4) -0.006(3) 0.027(3) 0.000(3)
B10 0.068(4) 0.082(5) 0.037(3) 0.015(3) 0.013(3) -0.010(3)
B11 0.080(5) 0.113(6) 0.034(3) 0.024(3) -0.005(3) -0.011(4)
B12 0.086(5) 0.108(6) 0.036(3) -0.004(3) 0.013(3) -0.017(4)

loop_
_atom_type_symbol
_atom_type_description
_atom_type_scat_dispersion_real
_atom_type_scat_dispersion_imag
_atom_type_scat_source
C C 0.0033 0.0016 'International Tables Vol C Tables 4.2.6.8 and 6.1.1.4'
H H 0.0000 0.0000 'International Tables Vol C Tables 4.2.6.8 and 6.1.1.4'
B B 0.0013 0.0007 'International Tables Vol C Tables 4.2.6.8 and 6.1.1.4'
N N 0.0061 0.0033 'International Tables Vol C Tables 4.2.6.8 and 6.1.1.4'
Zr Zr -2.9673 0.5597 'International Tables Vol C Tables 4.2.6.8 and 6.1.1.4'

loop_
_geom_angle_atom_site_label_1
_geom_angle_atom_site_label_2
_geom_angle_atom_site_label_3
_geom_angle
C11 Zr1 N1 34.38(13)
C11 Zr1 C19 128.73(15)
N1 Zr1 C19 126.78(14)
C11 Zr1 C23 93.91(16)
N1 Zr1 C23 122.43(14)
C19 Zr1 C23 103.50(15)
C11 Zr1 C18 112.17(16)
N1 Zr1 C18 132.29(14)
C19 Zr1 C18 32.61(14)
C23 Zr1 C18 77.27(15)
C11 Zr1 C20 102.53(15)
N1 Zr1 C20 93.83(14)
C19 Zr1 C20 32.95(14)
C23 Zr1 C20 130.79(15)
C18 Zr1 C20 53.54(14)
C11 Zr1 C1 117.45(15)
N1 Zr1 C1 83.23(13)
C19 Zr1 C1 85.00(14)
C23 Zr1 C1 132.01(15)
C18 Zr1 C1 117.02(15)
C20 Zr1 C1 79.35(14)
C11 Zr1 C21 91.70(15)
N1 Zr1 C21 94.17(14)
C19 Zr1 C21 137.06(15)
C23 Zr1 C21 53.49(15)
C18 Zr1 C21 126.90(15)
C20 Zr1 C21 164.24(15)
C1 Zr1 C21 88.14(14)
C11 Zr1 C17 80.78(16)
N1 Zr1 C17 101.76(15)
C19 Zr1 C17 53.84(15)
C23 Zr1 C17 85.20(15)
C18 Zr1 C17 32.06(15)
C20 Zr1 C17 53.16(15)
C1 Zr1 C17 132.34(14)
C21 Zr1 C17 137.57(15)
C11 Zr1 C24 125.27(16)
N1 Zr1 C24 145.69(14)
C19 Zr1 C24 87.51(15)
C23 Zr1 C24 32.49(15)
C18 Zr1 C24 75.08(15)
C20 Zr1 C24 120.45(15)
C1 Zr1 C24 103.26(15)
C21 Zr1 C24 53.09(14)
C17 Zr1 C24 98.27(16)
C11 Zr1 C22 74.54(15)
N1 Zr1 C22 94.13(14)
C19 Zr1 C22 135.61(15)
C23 Zr1 C22 32.20(14)
C18 Zr1 C22 108.29(15)
C20 Zr1 C22 159.71(15)
C1 Zr1 C22 120.14(14)
C21 Zr1 C22 32.18(14)
C17 Zr1 C22 106.86(15)
C24 Zr1 C22 53.18(15)
C11 Zr1 C25 123.31(15)
N1 Zr1 C25 122.73(14)
C19 Zr1 C25 105.25(15)
C23 Zr1 C25 53.28(15)
C18 Zr1 C25 104.08(15)
C20 Zr1 C25 134.15(15)
C1 Zr1 C25 78.80(14)
C21 Zr1 C25 32.07(14)
C17 Zr1 C25 129.98(16)
C24 Zr1 C25 31.75(14)
C22 Zr1 C25 53.01(15)
C11 N1 C15 122.1(4)
C11 N1 Zr1 70.1(2)
C15 N1 Zr1 167.2(3)
B5 C1 C2 106.5(3)
B5 C1 B6 58.5(3)
C2 C1 B6 60.6(3)
B5 C1 B3 106.2(3)
C2 C1 B3 62.1(3)
B6 C1 B3 109.8(3)
B5 C1 B4 59.4(3)
C2 C1 B4 110.5(4)
B6 C1 B4 108.6(3)
B3 C1 B4 60.2(3)
B5 C1 Zr1 121.8(3)
C2 C1 Zr1 120.4(3)
B6 C1 Zr1 117.6(3)
B3 C1 Zr1 124.7(3)
B4 C1 Zr1 122.8(3)
C1 C2 B6 59.8(3)
C1 C2 B3 59.6(3)
B6 C2 B3 107.2(4)
C1 C2 B11 108.3(4)
B6 C2 B11 60.9(4)
B3 C2 B11 106.9(5)
C1 C2 B7 106.5(4)
B6 C2 B7 107.3(4)
B3 C2 B7 58.8(4)
B11 C2 B7 59.3(4)
N1 C11 C12 120.2(4)
N1 C11 Zr1 75.5(2)
C12 C11 Zr1 164.0(4)
C13 C12 C11 118.3(5)
C12 C13 C14 119.8(5)
C15 C14 C13 120.1(5)
N1 C15 C14 119.5(5)
C20 C16 C17 108.3(4)
C20 C16 Zr1 72.4(2)
C17 C16 Zr1 73.0(3)
C18 C17 C16 107.8(4)
C18 C17 Zr1 73.2(2)
C16 C17 Zr1 75.1(3)
C17 C18 C19 108.5(4)
C17 C18 Zr1 74.7(2)
C19 C18 Zr1 72.2(2)
C18 C19 C20 107.0(4)
C18 C19 Zr1 75.2(2)
C20 C19 Zr1 75.0(2)
C16 C20 C19 108.3(4)
C16 C20 Zr1 76.0(2)
C19 C20 Zr1 72.0(2)
C25 C21 C22 107.9(4)
C25 C21 Zr1 74.5(2)
C22 C21 Zr1 74.3(2)
C23 C22 C21 107.9(4)
C23 C22 Zr1 72.8(2)
C21 C22 Zr1 73.5(2)
C22 C23 C24 107.7(4)
C22 C23 Zr1 75.0(2)
C24 C23 Zr1 74.8(2)
C25 C24 C23 108.0(4)
C25 C24 Zr1 74.4(2)
C23 C24 Zr1 72.7(2)
C24 C25 C21 108.4(4)
C24 C25 Zr1 73.9(2)
C21 C25 Zr1 73.4(2)
C1 B3 B4 60.0(3)
C1 B3 B7 107.6(4)
B4 B3 B7 108.1(4)
C1 B3 B8 108.0(4)
B4 B3 B8 60.2(3)
B7 B3 B8 60.0(4)
C1 B3 C2 58.3(3)
B4 B3 C2 107.3(4)
B7 B3 C2 61.4(4)
B8 B3 C2 108.9(4)
B5 B4 C1 59.1(3)
B5 B4 B3 105.6(4)
C1 B4 B3 59.8(3)
B5 B4 B8 105.3(4)
C1 B4 B8 108.1(4)
B3 B4 B8 60.7(3)
B5 B4 B9 58.6(3)
C1 B4 B9 107.4(4)
B3 B4 B9 107.9(4)
B8 B4 B9 59.6(4)
B6 B5 C1 61.3(3)
B6 B5 B9 113.6(4)
C1 B5 B9 112.8(4)
B6 B5 B4 112.8(4)
C1 B5 B4 61.6(3)
B9 B5 B4 62.8(3)
B6 B5 B10 62.9(3)
C1 B5 B10 112.9(4)
B9 B5 B10 62.0(4)
B4 B5 B10 113.7(4)
B5 B6 C1 60.2(3)
B5 B6 C2 107.0(4)
C1 B6 C2 59.6(3)
B5 B6 B10 59.7(3)
C1 B6 B10 109.3(4)
C2 B6 B10 109.3(4)
B5 B6 B11 106.0(4)
C1 B6 B11 108.2(4)
C2 B6 B11 61.0(3)
B10 B6 B11 59.6(3)
B12 B7 B3 108.1(5)
B12 B7 B8 59.9(4)
B3 B7 B8 60.3(4)
B12 B7 B11 60.6(4)
B3 B7 B11 107.9(4)
B8 B7 B11 108.5(5)
B12 B7 C2 107.9(5)
B3 B7 C2 59.8(3)
B8 B7 C2 107.9(4)
B11 B7 C2 59.6(4)
B9 B8 B12 59.7(4)
B9 B8 B4 60.4(3)
B12 B8 B4 108.0(5)
B9 B8 B7 107.1(5)
B12 B8 B7 59.7(4)
B4 B8 B7 107.0(4)
B9 B8 B3 107.3(4)
B12 B8 B3 107.6(5)
B4 B8 B3 59.1(3)
B7 B8 B3 59.7(4)
B5 B9 B12 106.1(5)
B5 B9 B10 59.2(3)
B12 B9 B10 60.8(4)
B5 B9 B8 105.7(4)
B12 B9 B8 60.2(4)
B10 B9 B8 109.0(5)
B5 B9 B4 58.7(3)
B12 B9 B4 108.0(5)
B10 B9 B4 108.1(4)
B8 B9 B4 60.0(3)
B5 B10 B9 58.8(3)
B5 B10 B11 105.2(4)
B9 B10 B11 108.1(5)
B5 B10 B6 57.4(3)
B9 B10 B6 106.5(4)
B11 B10 B6 60.7(3)
B5 B10 B12 104.7(4)
B9 B10 B12 59.5(4)
B11 B10 B12 60.6(4)
B6 B10 B12 107.9(4)
B10 B11 B7 107.4(5)
B10 B11 B6 59.7(3)
B7 B11 B6 106.5(4)
B10 B11 C2 107.1(4)
B7 B11 C2 61.1(4)
B6 B11 C2 58.1(3)
B10 B11 B12 60.1(4)
B7 B11 B12 59.2(4)
B6 B11 B12 106.8(4)
C2 B11 B12 108.0(5)
B9 B12 B7 107.9(5)
B9 B12 B8 60.1(4)
B7 B12 B8 60.3(4)
B9 B12 B10 59.8(4)
B7 B12 B10 107.6(5)
B8 B12 B10 108.1(4)
B9 B12 B11 107.3(4)
B7 B12 B11 60.2(4)
B8 B12 B11 108.5(5)
B10 B12 B11 59.3(4)

loop_
_geom_bond_atom_site_label_1
_geom_bond_atom_site_label_2
_geom_bond_distance
Zr1 C11 2.208(4)
Zr1 N1 2.273(3)
Zr1 C19 2.472(4)
Zr1 C23 2.504(4)
Zr1 C18 2.509(4)
Zr1 C20 2.510(4)
Zr1 C1 2.511(4)
Zr1 C21 2.521(4)
Zr1 C17 2.528(4)
Zr1 C24 2.530(4)
Zr1 C22 2.531(4)
Zr1 C25 2.536(4)
N1 C11 1.326(5)
N1 C15 1.345(5)
C1 B5 1.697(6)
C1 C2 1.713(7)
C1 B6 1.716(6)
C1 B3 1.735(6)
C1 B4 1.740(7)
C2 B6 1.729(8)
C2 B3 1.779(9)
C2 B11 1.780(8)
C2 B7 1.808(9)
C11 C12 1.396(6)
C12 C13 1.370(7)
C13 C14 1.382(8)
C14 C15 1.359(7)
C16 C20 1.381(6)
C16 C17 1.400(6)
C17 C18 1.391(6)
C18 C19 1.399(6)
C19 C20 1.414(6)
C21 C25 1.397(6)
C21 C22 1.400(6)
C22 C23 1.396(6)
C23 C24 1.408(6)
C24 C25 1.386(6)
B3 B4 1.744(8)
B3 B7 1.762(8)
B3 B8 1.771(8)
B4 B5 1.703(7)
B4 B8 1.763(8)
B4 B9 1.772(8)
B5 B6 1.668(7)
B5 B9 1.700(7)
B5 B10 1.708(7)
B6 B10 1.762(7)
B6 B11 1.779(9)
B7 B12 1.756(10)
B7 B8 1.767(11)
B7 B11 1.775(11)
B8 B9 1.757(9)
B8 B12 1.759(10)
B9 B12 1.750(10)
B9 B10 1.756(9)
B10 B11 1.760(9)
B10 B12 1.774(10)
B11 B12 1.782(11)
